data_7038639
loop_
_publ_author_name
'Dunn, Peter L.'
'Carlson, Rebecca K.'
'Gagliardi, Laura'
'Tonks, Ian A.'

_publ_section_title
;
 Structure and bonding of group 4-nickel heterobimetallics supported by
 2-(diphenylphosphino)pyrrolide ligands.
;
_journal_issue 24
_journal_name_full 'Dalton transactions (Cambridge, England : 2003)'
_journal_page_first 9892
_journal_page_last 9901
_journal_paper_doi 10.1039/c6dt00431h
_journal_volume 45
_journal_year 2016
_chemical_formula_moiety 'C70 H58 N4 Ni P4 Zr'
_chemical_formula_sum 'C70 H58 N4 Ni P4 Zr'
_chemical_formula_weight 1229.01
_chemical_name_common 15091
_chemical_name_systematic
; 
 ? 
;
_space_group_IT_number 14
_symmetry_cell_setting monoclinic
_symmetry_space_group_name_Hall '-P 2ybc'
_symmetry_space_group_name_H-M 'P 1 21/c 1'
_atom_sites_solution_hydrogens geom
_atom_sites_solution_primary direct
_atom_sites_solution_secondary difmap
_audit_creation_method SHELXL-97
_audit_update_record
;
2016-01-28 deposited with the CCDC.
2016-02-29 downloaded from the CCDC.
;
_cell_angle_alpha 90.00
_cell_angle_beta 102.7780(10)
_cell_angle_gamma 90.00
_cell_formula_units_Z 4
_cell_length_a 11.2579(5)
_cell_length_b 23.6880(9)
_cell_length_c 22.6877(9)
_cell_measurement_reflns_used 9802
_cell_measurement_temperature 150(2)
_cell_measurement_theta_max 72.155
_cell_measurement_theta_min 2.728
_cell_volume 5900.5(4)
_computing_cell_refinement 'SAINT, Bruker'
_computing_data_collection 'SMART, Bruker'
_computing_data_reduction 'SAINT, Bruker'
_computing_molecular_graphics 'SHETXTL, Bruker'
_computing_structure_refinement 'SHELXL-97 (Sheldrick, 2008)'
_computing_structure_solution 'SHELXS-97 (Sheldrick, 2008)'
_diffrn_ambient_temperature 150(2)
_diffrn_measured_fraction_theta_full 0.995
_diffrn_measured_fraction_theta_max 0.995
_diffrn_measurement_device_type 'Bruker SMART Platform CCD'
_diffrn_measurement_method 'area codem inega scans per phi'
_diffrn_radiation_monochromator graphite
_diffrn_radiation_source 'normal-focus sealed tube'
_diffrn_radiation_type CuK\a
_diffrn_radiation_wavelength 1.54178
_diffrn_reflns_av_R_equivalents 0.0437
_diffrn_reflns_av_sigmaI/netI 0.0246
_diffrn_reflns_limit_h_max 12
_diffrn_reflns_limit_h_min -13
_diffrn_reflns_limit_k_max 29
_diffrn_reflns_limit_k_min -29
_diffrn_reflns_limit_l_max 28
_diffrn_reflns_limit_l_min -28
_diffrn_reflns_number 72954
_diffrn_reflns_theta_full 72.62
_diffrn_reflns_theta_max 72.62
_diffrn_reflns_theta_min 2.73
_exptl_absorpt_coefficient_mu 3.227
_exptl_absorpt_correction_T_max 0.8553
_exptl_absorpt_correction_T_min 0.7385
_exptl_absorpt_correction_type multi-scan
_exptl_absorpt_process_details 'SADABS, R. Blessing, 1995'
_exptl_crystal_colour red
_exptl_crystal_density_diffrn 1.384
_exptl_crystal_density_method 'not measured'
_exptl_crystal_description Plate
_exptl_crystal_F_000 2536
_exptl_crystal_size_max 0.10
_exptl_crystal_size_mid 0.10
_exptl_crystal_size_min 0.05
_refine_diff_density_max 0.363
_refine_diff_density_min -0.459
_refine_diff_density_rms 0.057
_refine_ls_extinction_method none
_refine_ls_goodness_of_fit_ref 1.020
_refine_ls_hydrogen_treatment mixed
_refine_ls_matrix_type full
_refine_ls_number_parameters 721
_refine_ls_number_reflns 11655
_refine_ls_number_restraints 0
_refine_ls_restrained_S_all 1.020
_refine_ls_R_factor_all 0.0309
_refine_ls_R_factor_gt 0.0275
_refine_ls_shift/su_max 0.002
_refine_ls_shift/su_mean 0.000
_refine_ls_structure_factor_coef Fsqd
_refine_ls_weighting_details 'calc w=1/[\s^2^(Fo^2^)+(0.0367P)^2^+3.9831P] where P=(Fo^2^+2Fc^2^)/3'
_refine_ls_weighting_scheme calc
_refine_ls_wR_factor_gt 0.0679
_refine_ls_wR_factor_ref 0.0703
_reflns_number_gt 10636
_reflns_number_total 11655
_reflns_threshold_expression >2sigma(I)
_cod_data_source_file c6dt00431h2.cif
_cod_data_source_block 15091_0m
_cod_depositor_comments
;
The following automatic conversions were performed:

'_symmetry_cell_setting' value 'Monoclinic' changed to 'monoclinic'
according to
/usr/data/users/saulius/crontab/automatic-downloads/rss-feeds/RSC/lib/dictionaries/cif_core.dic
dictionary named 'cif_core.dic' version 2.4.2 from 2011-04-26.

Automatic conversion script
Id: cif_fix_values 4268 2015-11-12 08:31:59Z antanas 

 Adding full bibliography for 7038637--7038643.cif.
;
_cod_original_sg_symbol_H-M P2(1)/c
_cod_database_code 7038639

loop_
_symmetry_equiv_pos_as_xyz
'x, y, z'
'-x, y+1/2, -z+1/2'
'-x, -y, -z'
'x, -y-1/2, z-1/2'

loop_
_atom_site_label
_atom_site_type_symbol
_atom_site_fract_x
_atom_site_fract_y
_atom_site_fract_z
_atom_site_U_iso_or_equiv
_atom_site_adp_type
_atom_site_occupancy
_atom_site_symmetry_multiplicity
_atom_site_calc_flag
_atom_site_refinement_flags
Zr1 Zr 0.257277(12) 0.352871(5) 0.293077(6) 0.01174(4) Uani 1 1 d .
Ni1 Ni 0.17900(2) 0.438908(11) 0.246673(12) 0.01198(6) Uani 1 1 d .
P1 P 0.13504(4) 0.320166(17) 0.386656(18) 0.01454(8) Uani 1 1 d .
P2 P 0.24661(4) 0.418012(18) 0.164219(18) 0.01525(8) Uani 1 1 d .
P3 P 0.29560(4) 0.492567(16) 0.316197(18) 0.01315(8) Uani 1 1 d .
P4 P -0.00853(4) 0.408235(16) 0.237174(18) 0.01315(8) Uani 1 1 d .
N1 N 0.30382(13) 0.27039(6) 0.33968(6) 0.0162(3) Uani 1 1 d .
N2 N 0.39345(13) 0.34487(6) 0.23892(6) 0.0175(3) Uani 1 1 d .
N3 N 0.37494(12) 0.39358(6) 0.37149(6) 0.0137(3) Uani 1 1 d .
N4 N 0.09703(13) 0.30734(6) 0.23902(6) 0.0157(3) Uani 1 1 d .
C1 C 0.18506(15) 0.34711(7) 0.46336(8) 0.0184(3) Uani 1 1 d .
C2 C 0.20264(17) 0.40495(8) 0.47144(9) 0.0239(4) Uani 1 1 d .
H1 H 0.1860 0.4294 0.4374 0.029 Uiso 1 1 calc R
C3 C 0.24434(18) 0.42729(9) 0.52888(9) 0.0306(4) Uani 1 1 d .
H5 H 0.2563 0.4669 0.5338 0.037 Uiso 1 1 calc R
C4 C 0.26840(19) 0.39249(11) 0.57869(9) 0.0361(5) Uani 1 1 d .
H4 H 0.2975 0.4079 0.6179 0.043 Uiso 1 1 calc R
C5 C 0.24996(19) 0.33479(11) 0.57137(9) 0.0359(5) Uani 1 1 d .
H2 H 0.2657 0.3107 0.6057 0.043 Uiso 1 1 calc R
C6 C 0.20846(17) 0.31206(9) 0.51396(8) 0.0260(4) Uani 1 1 d .
H3 H 0.1960 0.2725 0.5092 0.031 Uiso 1 1 calc R
C7 C -0.01812(16) 0.29319(7) 0.38484(8) 0.0202(3) Uani 1 1 d .
C8 C -0.07014(19) 0.25409(9) 0.34104(9) 0.0296(4) Uani 1 1 d .
H10 H -0.0246 0.2399 0.3137 0.036 Uiso 1 1 calc R
C9 C -0.1886(2) 0.23568(10) 0.33726(10) 0.0390(5) Uani 1 1 d .
H9 H -0.2238 0.2091 0.3071 0.047 Uiso 1 1 calc R
C10 C -0.25591(19) 0.25560(11) 0.37676(11) 0.0403(6) Uani 1 1 d .
H8 H -0.3365 0.2423 0.3743 0.048 Uiso 1 1 calc R
C11 C -0.20557(19) 0.29484(10) 0.41982(10) 0.0364(5) Uani 1 1 d .
H7 H -0.2520 0.3090 0.4468 0.044 Uiso 1 1 calc R
C12 C -0.08691(17) 0.31392(8) 0.42407(9) 0.0260(4) Uani 1 1 d .
H6 H -0.0529 0.3411 0.4538 0.031 Uiso 1 1 calc R
C13 C 0.22691(15) 0.25999(7) 0.37888(7) 0.0169(3) Uani 1 1 d .
C14 C 0.36533(16) 0.22114(7) 0.33655(8) 0.0209(3) Uani 1 1 d .
H11 H 0.4245 0.2157 0.3130 0.025 Uiso 1 1 calc R
C15 C 0.32922(17) 0.18047(7) 0.37237(9) 0.0256(4) Uani 1 1 d .
H12 H 0.3588 0.1428 0.3778 0.031 Uiso 1 1 calc R
C16 C 0.24038(18) 0.20499(7) 0.39939(9) 0.0245(4) Uani 1 1 d .
H13 H 0.1982 0.1872 0.4263 0.029 Uiso 1 1 calc R
C17 C 0.14830(16) 0.38968(8) 0.09488(8) 0.0199(3) Uani 1 1 d .
C18 C 0.10404(18) 0.42282(9) 0.04432(8) 0.0269(4) Uani 1 1 d .
H18 H 0.1257 0.4616 0.0446 0.032 Uiso 1 1 calc R
C19 C 0.0280(2) 0.39954(10) -0.00691(9) 0.0352(5) Uani 1 1 d .
H14 H -0.0014 0.4224 -0.0414 0.042 Uiso 1 1 calc R
C20 C -0.00471(19) 0.34326(10) -0.00756(9) 0.0333(5) Uani 1 1 d .
H15 H -0.0567 0.3274 -0.0424 0.040 Uiso 1 1 calc R
C21 C 0.03868(18) 0.31011(9) 0.04275(9) 0.0293(4) Uani 1 1 d .
H16 H 0.0163 0.2714 0.0423 0.035 Uiso 1 1 calc R
C22 C 0.11477(17) 0.33284(8) 0.09391(8) 0.0242(4) Uani 1 1 d .
H17 H 0.1440 0.3097 0.1283 0.029 Uiso 1 1 calc R
C23 C 0.30093(17) 0.48388(8) 0.13778(8) 0.0218(4) Uani 1 1 d .
C24 C 0.4035(2) 0.48865(10) 0.11363(10) 0.0360(5) Uani 1 1 d .
H23 H 0.4504 0.4561 0.1095 0.043 Uiso 1 1 calc R
C25 C 0.4376(2) 0.54144(13) 0.09547(12) 0.0497(7) Uani 1 1 d .
H19 H 0.5079 0.5446 0.0790 0.060 Uiso 1 1 calc R
C26 C 0.3709(2) 0.58855(11) 0.10106(11) 0.0480(7) Uani 1 1 d .
H20 H 0.3955 0.6243 0.0889 0.058 Uiso 1 1 calc R
C27 C 0.2681(2) 0.58437(9) 0.12421(10) 0.0420(6) Uani 1 1 d .
H21 H 0.2210 0.6170 0.1275 0.050 Uiso 1 1 calc R
C28 C 0.2335(2) 0.53214(8) 0.14281(9) 0.0301(4) Uani 1 1 d .
H22 H 0.1630 0.5294 0.1591 0.036 Uiso 1 1 calc R
C29 C 0.36857(16) 0.36799(8) 0.18113(8) 0.0199(3) Uani 1 1 d .
C30 C 0.48879(16) 0.30799(8) 0.24095(9) 0.0234(4) Uani 1 1 d .
H24 H 0.5261 0.2863 0.2753 0.028 Uiso 1 1 calc R
C31 C 0.52230(18) 0.30692(9) 0.18633(10) 0.0311(4) Uani 1 1 d .
H25 H 0.5855 0.2849 0.1763 0.037 Uiso 1 1 calc R
C32 C 0.4452(2) 0.34474(9) 0.14801(10) 0.0330(5) Uani 1 1 d .
H26 H 0.4457 0.3527 0.1070 0.040 Uiso 1 1 calc R
C33 C 0.40578(15) 0.54024(7) 0.29337(7) 0.0174(3) Uani 1 1 d .
C34 C 0.49708(17) 0.51540(8) 0.26989(8) 0.0238(4) Uani 1 1 d .
H31 H 0.4983 0.4756 0.2651 0.029 Uiso 1 1 calc R
C35 C 0.58675(19) 0.54825(9) 0.25327(9) 0.0316(4) Uani 1 1 d .
H30 H 0.6496 0.5309 0.2378 0.038 Uiso 1 1 calc R
C36 C 0.5839(2) 0.60632(9) 0.25943(9) 0.0342(5) Uani 1 1 d .
H29 H 0.6447 0.6289 0.2479 0.041 Uiso 1 1 calc R
C37 C 0.4935(2) 0.63146(9) 0.28205(10) 0.0344(5) Uani 1 1 d .
H27 H 0.4920 0.6714 0.2860 0.041 Uiso 1 1 calc R
C38 C 0.40379(18) 0.59864(8) 0.29935(9) 0.0263(4) Uani 1 1 d .
H28 H 0.3416 0.6162 0.3152 0.032 Uiso 1 1 calc R
C39 C 0.38783(14) 0.45189(7) 0.37535(7) 0.0135(3) Uani 1 1 d .
C40 C 0.45471(15) 0.37193(7) 0.42086(7) 0.0168(3) Uani 1 1 d .
H32 H 0.4655 0.3329 0.4300 0.020 Uiso 1 1 calc R
C41 C 0.51707(15) 0.41491(7) 0.45539(8) 0.0188(3) Uani 1 1 d .
H34 H 0.5770 0.4108 0.4919 0.023 Uiso 1 1 calc R
C42 C 0.47528(15) 0.46609(7) 0.42638(8) 0.0175(3) Uani 1 1 d .
H33 H 0.5019 0.5030 0.4393 0.021 Uiso 1 1 calc R
C43 C 0.20276(15) 0.54010(7) 0.35138(8) 0.0185(3) Uani 1 1 d .
C44 C 0.21652(17) 0.54428(7) 0.41369(9) 0.0225(4) Uani 1 1 d .
H39 H 0.2813 0.5249 0.4398 0.027 Uiso 1 1 calc R
C45 C 0.1358(2) 0.57673(8) 0.43807(11) 0.0334(5) Uani 1 1 d .
H38 H 0.1460 0.5796 0.4807 0.040 Uiso 1 1 calc R
C46 C 0.0412(2) 0.60473(9) 0.40036(12) 0.0386(5) Uani 1 1 d .
H37 H -0.0144 0.6264 0.4170 0.046 Uiso 1 1 calc R
C47 C 0.02709(19) 0.60134(8) 0.33850(12) 0.0371(5) Uani 1 1 d .
H36 H -0.0379 0.6208 0.3127 0.045 Uiso 1 1 calc R
C48 C 0.10780(18) 0.56943(8) 0.31376(10) 0.0279(4) Uani 1 1 d .
H35 H 0.0983 0.5676 0.2711 0.033 Uiso 1 1 calc R
C49 C -0.10094(15) 0.41851(7) 0.29302(7) 0.0156(3) Uani 1 1 d .
C50 C -0.05440(16) 0.45020(7) 0.34438(8) 0.0197(3) Uani 1 1 d .
H44 H 0.0265 0.4643 0.3512 0.024 Uiso 1 1 calc R
C51 C -0.12550(18) 0.46147(8) 0.38592(9) 0.0273(4) Uani 1 1 d .
H40 H -0.0936 0.4835 0.4208 0.033 Uiso 1 1 calc R
C52 C -0.24287(18) 0.44045(8) 0.37628(9) 0.0272(4) Uani 1 1 d .
H43 H -0.2920 0.4485 0.4043 0.033 Uiso 1 1 calc R
C53 C -0.28913(16) 0.40763(8) 0.32566(9) 0.0248(4) Uani 1 1 d .
H41 H -0.3689 0.3924 0.3198 0.030 Uiso 1 1 calc R
C54 C -0.21961(16) 0.39712(8) 0.28376(8) 0.0214(3) Uani 1 1 d .
H42 H -0.2522 0.3754 0.2487 0.026 Uiso 1 1 calc R
C55 C -0.09745(15) 0.44719(7) 0.17281(8) 0.0189(3) Uani 1 1 d .
C56 C -0.13588(18) 0.42438(9) 0.11514(9) 0.0290(4) Uani 1 1 d .
H49 H -0.1188 0.3861 0.1079 0.035 Uiso 1 1 calc R
C57 C -0.1995(2) 0.45790(11) 0.06812(10) 0.0407(5) Uani 1 1 d .
H45 H -0.2273 0.4420 0.0290 0.049 Uiso 1 1 calc R
C58 C -0.2224(2) 0.51382(11) 0.07786(11) 0.0449(6) Uani 1 1 d .
H46 H -0.2649 0.5365 0.0454 0.054 Uiso 1 1 calc R
C59 C -0.1836(2) 0.53698(10) 0.13469(12) 0.0446(6) Uani 1 1 d .
H47 H -0.1989 0.5756 0.1413 0.054 Uiso 1 1 calc R
C60 C -0.12211(19) 0.50373(8) 0.18227(10) 0.0304(4) Uani 1 1 d .
H48 H -0.0968 0.5197 0.2215 0.036 Uiso 1 1 calc R
C61 C -0.01290(15) 0.33487(7) 0.21852(7) 0.0156(3) Uani 1 1 d .
C62 C 0.07675(17) 0.25181(7) 0.22226(8) 0.0213(4) Uani 1 1 d .
H52 H 0.1360 0.2226 0.2307 0.026 Uiso 1 1 calc R
C63 C -0.04287(18) 0.24470(8) 0.19131(9) 0.0254(4) Uani 1 1 d .
H51 H -0.0792 0.2105 0.1744 0.031 Uiso 1 1 calc R
C64 C -0.10051(16) 0.29747(7) 0.18960(8) 0.0220(4) Uani 1 1 d .
H50 H -0.1833 0.3057 0.1720 0.026 Uiso 1 1 calc R
C65 C 0.2564(2) 0.74660(12) 0.44259(10) 0.0419(6) Uani 1 1 d .
H53 H 0.1701 0.7437 0.4326 0.050 Uiso 1 1 calc R
C66 C 0.3107(2) 0.79395(11) 0.47194(10) 0.0405(5) Uani 1 1 d .
H58 H 0.2621 0.8238 0.4817 0.049 Uiso 1 1 calc R
C67 C 0.4361(2) 0.79779(11) 0.48711(11) 0.0413(5) Uani 1 1 d .
H55 H 0.4741 0.8304 0.5072 0.050 Uiso 1 1 calc R
C68 C 0.5059(2) 0.75442(11) 0.47308(11) 0.0428(5) Uani 1 1 d .
H54 H 0.5922 0.7569 0.4841 0.051 Uiso 1 1 calc R
C69 C 0.3263(2) 0.70345(10) 0.42768(10) 0.0372(5) Uani 1 1 d .
H57 H 0.2884 0.6711 0.4068 0.045 Uiso 1 1 calc R
C70 C 0.4518(2) 0.70738(10) 0.44315(11) 0.0383(5) Uani 1 1 d .
H56 H 0.5005 0.6777 0.4331 0.046 Uiso 1 1 calc R

loop_
_atom_site_aniso_label
_atom_site_aniso_U_11
_atom_site_aniso_U_22
_atom_site_aniso_U_33
_atom_site_aniso_U_23
_atom_site_aniso_U_13
_atom_site_aniso_U_12
Zr1 0.01360(7) 0.00903(7) 0.01220(7) -0.00184(4) 0.00202(5) 0.00015(4)
Ni1 0.01295(13) 0.01023(13) 0.01294(13) -0.00082(10) 0.00324(10) -0.00089(10)
P1 0.01567(19) 0.01245(18) 0.01573(19) -0.00061(14) 0.00393(15) -0.00099(15)
P2 0.01576(19) 0.0185(2) 0.01222(18) -0.00104(15) 0.00462(15) -0.00186(15)
P3 0.01461(19) 0.01023(17) 0.01471(18) -0.00176(14) 0.00342(15) -0.00232(14)
P4 0.01161(18) 0.01233(18) 0.01563(18) -0.00216(14) 0.00331(14) -0.00046(14)
N1 0.0187(7) 0.0098(6) 0.0191(7) -0.0003(5) 0.0021(5) 0.0016(5)
N2 0.0145(7) 0.0203(7) 0.0184(7) -0.0027(5) 0.0053(5) 0.0005(5)
N3 0.0152(6) 0.0122(6) 0.0133(6) -0.0027(5) 0.0024(5) -0.0017(5)
N4 0.0163(7) 0.0132(6) 0.0163(6) -0.0038(5) 0.0009(5) -0.0015(5)
C1 0.0147(8) 0.0243(9) 0.0178(8) -0.0034(6) 0.0069(6) 0.0001(6)
C2 0.0234(9) 0.0262(9) 0.0244(9) -0.0053(7) 0.0104(7) -0.0033(7)
C3 0.0251(10) 0.0381(11) 0.0309(10) -0.0190(9) 0.0108(8) -0.0060(8)
C4 0.0252(10) 0.0605(15) 0.0218(9) -0.0153(9) 0.0031(8) 0.0065(10)
C5 0.0310(11) 0.0578(14) 0.0185(9) 0.0039(9) 0.0046(8) 0.0169(10)
C6 0.0241(9) 0.0317(10) 0.0229(9) 0.0025(8) 0.0067(7) 0.0068(8)
C7 0.0183(8) 0.0190(8) 0.0224(8) 0.0068(7) 0.0023(7) -0.0017(7)
C8 0.0306(10) 0.0314(10) 0.0254(9) 0.0036(8) 0.0031(8) -0.0108(8)
C9 0.0347(12) 0.0417(12) 0.0338(11) 0.0111(9) -0.0069(9) -0.0187(10)
C10 0.0189(10) 0.0532(14) 0.0448(13) 0.0279(11) -0.0020(9) -0.0085(9)
C11 0.0207(10) 0.0470(13) 0.0428(12) 0.0193(10) 0.0099(9) 0.0041(9)
C12 0.0195(9) 0.0273(9) 0.0316(10) 0.0075(8) 0.0065(7) 0.0033(7)
C13 0.0185(8) 0.0141(8) 0.0171(8) -0.0007(6) 0.0020(6) -0.0011(6)
C14 0.0196(8) 0.0140(8) 0.0282(9) -0.0044(7) 0.0036(7) 0.0035(6)
C15 0.0273(10) 0.0112(8) 0.0369(10) 0.0010(7) 0.0040(8) 0.0034(7)
C16 0.0290(10) 0.0157(8) 0.0288(9) 0.0033(7) 0.0062(8) -0.0014(7)
C17 0.0169(8) 0.0279(9) 0.0165(8) -0.0055(7) 0.0069(6) -0.0036(7)
C18 0.0289(10) 0.0327(10) 0.0182(8) -0.0001(7) 0.0030(7) -0.0051(8)
C19 0.0324(11) 0.0513(13) 0.0188(9) -0.0004(9) -0.0007(8) -0.0045(10)
C20 0.0249(10) 0.0498(13) 0.0245(10) -0.0159(9) 0.0038(8) -0.0089(9)
C21 0.0250(10) 0.0342(10) 0.0313(10) -0.0138(8) 0.0118(8) -0.0091(8)
C22 0.0260(9) 0.0273(9) 0.0218(9) -0.0046(7) 0.0104(7) -0.0027(7)
C23 0.0236(9) 0.0267(9) 0.0135(8) 0.0021(7) 0.0005(7) -0.0074(7)
C24 0.0299(11) 0.0461(13) 0.0335(11) 0.0083(9) 0.0103(9) -0.0089(9)
C25 0.0387(13) 0.0657(18) 0.0449(14) 0.0177(12) 0.0093(11) -0.0239(12)
C26 0.0566(16) 0.0425(14) 0.0372(12) 0.0168(10) -0.0064(11) -0.0270(12)
C27 0.0596(15) 0.0265(11) 0.0322(11) 0.0068(9) -0.0064(10) -0.0061(10)
C28 0.0384(11) 0.0258(10) 0.0244(9) 0.0027(8) 0.0033(8) -0.0037(8)
C29 0.0188(8) 0.0249(9) 0.0173(8) -0.0013(7) 0.0068(6) 0.0000(7)
C30 0.0155(8) 0.0220(9) 0.0320(10) -0.0010(7) 0.0039(7) 0.0034(7)
C31 0.0238(10) 0.0306(10) 0.0430(12) -0.0045(9) 0.0160(9) 0.0061(8)
C32 0.0363(11) 0.0398(11) 0.0279(10) -0.0004(9) 0.0180(9) 0.0101(9)
C33 0.0199(8) 0.0162(8) 0.0147(7) 0.0017(6) 0.0007(6) -0.0059(6)
C34 0.0228(9) 0.0245(9) 0.0246(9) 0.0008(7) 0.0062(7) -0.0050(7)
C35 0.0264(10) 0.0421(12) 0.0288(10) 0.0058(9) 0.0116(8) -0.0064(9)
C36 0.0330(11) 0.0396(12) 0.0293(10) 0.0135(9) 0.0055(8) -0.0160(9)
C37 0.0435(12) 0.0207(9) 0.0373(11) 0.0087(8) 0.0051(9) -0.0130(9)
C38 0.0312(10) 0.0191(9) 0.0289(10) 0.0024(7) 0.0075(8) -0.0058(7)
C39 0.0152(7) 0.0116(7) 0.0146(7) -0.0028(6) 0.0053(6) -0.0018(6)
C40 0.0182(8) 0.0162(8) 0.0157(8) 0.0013(6) 0.0031(6) 0.0014(6)
C41 0.0162(8) 0.0230(8) 0.0162(8) -0.0020(6) 0.0016(6) -0.0020(6)
C42 0.0169(8) 0.0171(8) 0.0186(8) -0.0038(6) 0.0043(6) -0.0048(6)
C43 0.0168(8) 0.0097(7) 0.0297(9) -0.0033(6) 0.0068(7) -0.0033(6)
C44 0.0227(9) 0.0163(8) 0.0311(10) -0.0069(7) 0.0116(7) -0.0035(7)
C45 0.0363(11) 0.0255(10) 0.0453(12) -0.0123(9) 0.0234(10) -0.0051(8)
C46 0.0292(11) 0.0212(10) 0.0721(17) -0.0123(10) 0.0258(11) -0.0007(8)
C47 0.0208(10) 0.0157(9) 0.0730(16) 0.0007(10) 0.0062(10) 0.0027(7)
C48 0.0250(9) 0.0163(8) 0.0403(11) -0.0002(8) 0.0028(8) -0.0016(7)
C49 0.0147(8) 0.0132(7) 0.0197(8) 0.0010(6) 0.0058(6) 0.0013(6)
C50 0.0186(8) 0.0186(8) 0.0239(9) -0.0035(7) 0.0090(7) -0.0042(6)
C51 0.0306(10) 0.0275(10) 0.0277(9) -0.0100(8) 0.0150(8) -0.0071(8)
C52 0.0261(10) 0.0269(9) 0.0347(10) -0.0036(8) 0.0202(8) -0.0007(8)
C53 0.0148(8) 0.0262(9) 0.0357(10) 0.0015(8) 0.0107(7) -0.0020(7)
C54 0.0174(8) 0.0211(8) 0.0255(9) -0.0028(7) 0.0040(7) -0.0042(7)
C55 0.0128(8) 0.0222(8) 0.0228(8) 0.0051(7) 0.0062(6) 0.0030(6)
C56 0.0273(10) 0.0367(11) 0.0224(9) 0.0030(8) 0.0043(8) 0.0068(8)
C57 0.0368(12) 0.0609(15) 0.0234(10) 0.0089(10) 0.0046(9) 0.0138(11)
C58 0.0377(12) 0.0592(15) 0.0399(13) 0.0308(12) 0.0128(10) 0.0207(11)
C59 0.0455(13) 0.0321(12) 0.0590(15) 0.0206(11) 0.0172(12) 0.0180(10)
C60 0.0317(10) 0.0240(9) 0.0360(11) 0.0052(8) 0.0085(8) 0.0058(8)
C61 0.0158(8) 0.0147(7) 0.0159(7) -0.0028(6) 0.0022(6) -0.0006(6)
C62 0.0268(9) 0.0112(8) 0.0236(9) -0.0053(6) 0.0009(7) 0.0010(7)
C63 0.0288(10) 0.0157(8) 0.0287(9) -0.0078(7) -0.0003(8) -0.0035(7)
C64 0.0184(8) 0.0197(8) 0.0255(9) -0.0055(7) -0.0002(7) -0.0023(7)
C65 0.0244(11) 0.0706(17) 0.0298(11) 0.0035(11) 0.0041(8) 0.0055(11)
C66 0.0394(12) 0.0539(14) 0.0297(11) 0.0061(10) 0.0110(9) 0.0197(11)
C67 0.0425(13) 0.0465(13) 0.0358(12) -0.0023(10) 0.0104(10) 0.0002(11)
C68 0.0255(11) 0.0545(15) 0.0480(14) 0.0028(11) 0.0071(10) 0.0039(10)
C69 0.0369(12) 0.0440(13) 0.0321(11) 0.0043(9) 0.0107(9) -0.0025(10)
C70 0.0356(12) 0.0366(12) 0.0446(13) 0.0097(10) 0.0129(10) 0.0101(9)

loop_
_atom_type_symbol
_atom_type_description
_atom_type_scat_dispersion_real
_atom_type_scat_dispersion_imag
_atom_type_scat_source
C C 0.0181 0.0091 'International Tables Vol C Tables 4.2.6.8 and 6.1.1.4'
H H 0.0000 0.0000 'International Tables Vol C Tables 4.2.6.8 and 6.1.1.4'
N N 0.0311 0.0180 'International Tables Vol C Tables 4.2.6.8 and 6.1.1.4'
P P 0.2955 0.4335 'International Tables Vol C Tables 4.2.6.8 and 6.1.1.4'
Ni Ni -3.0029 0.5091 'International Tables Vol C Tables 4.2.6.8 and 6.1.1.4'
Zr Zr -0.1862 2.2449 'International Tables Vol C Tables 4.2.6.8 and 6.1.1.4'

loop_
_geom_angle_atom_site_label_1
_geom_angle_atom_site_label_2
_geom_angle_atom_site_label_3
_geom_angle
N2 Zr1 N3 97.00(5)
N2 Zr1 N4 103.50(5)
N3 Zr1 N4 158.72(5)
N2 Zr1 N1 94.05(5)
N3 Zr1 N1 87.94(5)
N4 Zr1 N1 85.03(5)
N2 Zr1 Ni1 93.62(4)
N3 Zr1 Ni1 94.63(4)
N4 Zr1 Ni1 89.74(4)
N1 Zr1 Ni1 171.55(4)
N2 Zr1 P1 154.77(4)
N3 Zr1 P1 79.72(4)
N4 Zr1 P1 79.30(4)
N1 Zr1 P1 60.98(4)
Ni1 Zr1 P1 111.537(11)
P4 Ni1 P3 131.631(19)
P4 Ni1 P2 110.103(19)
P3 Ni1 P2 117.840(19)
P4 Ni1 Zr1 90.801(14)
P3 Ni1 Zr1 94.214(14)
P2 Ni1 Zr1 91.114(15)
C13 P1 C1 108.03(8)
C13 P1 C7 106.33(8)
C1 P1 C7 103.55(8)
C13 P1 Zr1 76.18(6)
C1 P1 Zr1 120.85(6)
C7 P1 Zr1 132.73(6)
C29 P2 C23 109.85(9)
C29 P2 C17 103.29(8)
C23 P2 C17 102.30(8)
C29 P2 Ni1 110.84(6)
C23 P2 Ni1 106.73(6)
C17 P2 Ni1 123.18(6)
C39 P3 C43 107.25(8)
C39 P3 C33 103.13(8)
C43 P3 C33 103.35(8)
C39 P3 Ni1 112.32(5)
C43 P3 Ni1 110.91(6)
C33 P3 Ni1 118.89(5)
C61 P4 C49 107.71(8)
C61 P4 C55 108.69(8)
C49 P4 C55 101.05(8)
C61 P4 Ni1 108.68(6)
C49 P4 Ni1 124.79(6)
C55 P4 Ni1 104.83(6)
C14 N1 C13 106.01(14)
C14 N1 Zr1 142.43(12)
C13 N1 Zr1 110.10(10)
C30 N2 C29 105.92(14)
C30 N2 Zr1 132.70(12)
C29 N2 Zr1 118.56(11)
C40 N3 C39 106.26(13)
C40 N3 Zr1 131.88(11)
C39 N3 Zr1 121.61(10)
C62 N4 C61 106.05(14)
C62 N4 Zr1 132.99(12)
C61 N4 Zr1 120.83(10)
C2 C1 C6 118.88(17)
C2 C1 P1 118.42(14)
C6 C1 P1 122.69(14)
C3 C2 C1 120.53(19)
C3 C2 H1 119.7
C1 C2 H1 119.7
C4 C3 C2 120.4(2)
C4 C3 H5 119.8
C2 C3 H5 119.8
C3 C4 C5 119.66(18)
C3 C4 H4 120.2
C5 C4 H4 120.2
C4 C5 C6 120.2(2)
C4 C5 H2 119.9
C6 C5 H2 119.9
C5 C6 C1 120.25(19)
C5 C6 H3 119.9
C1 C6 H3 119.9
C8 C7 C12 119.10(17)
C8 C7 P1 119.64(15)
C12 C7 P1 121.12(14)
C9 C8 C7 120.1(2)
C9 C8 H10 120.0
C7 C8 H10 120.0
C10 C9 C8 120.7(2)
C10 C9 H9 119.6
C8 C9 H9 119.6
C11 C10 C9 119.56(19)
C11 C10 H8 120.2
C9 C10 H8 120.2
C10 C11 C12 120.4(2)
C10 C11 H7 119.8
C12 C11 H7 119.8
C7 C12 C11 120.1(2)
C7 C12 H6 119.9
C11 C12 H6 119.9
C16 C13 N1 110.14(15)
C16 C13 P1 137.74(14)
N1 C13 P1 112.07(11)
N1 C14 C15 110.31(16)
N1 C14 H11 124.8
C15 C14 H11 124.8
C14 C15 C16 107.38(15)
C14 C15 H12 126.3
C16 C15 H12 126.3
C13 C16 C15 106.15(16)
C13 C16 H13 126.9
C15 C16 H13 126.9
C18 C17 C22 119.04(17)
C18 C17 P2 122.60(14)
C22 C17 P2 118.35(14)
C17 C18 C19 120.45(19)
C17 C18 H18 119.8
C19 C18 H18 119.8
C20 C19 C18 120.2(2)
C20 C19 H14 119.9
C18 C19 H14 119.9
C19 C20 C21 119.62(18)
C19 C20 H15 120.2
C21 C20 H15 120.2
C20 C21 C22 120.63(19)
C20 C21 H16 119.7
C22 C21 H16 119.7
C21 C22 C17 120.08(19)
C21 C22 H17 120.0
C17 C22 H17 120.0
C24 C23 C28 118.83(19)
C24 C23 P2 124.60(16)
C28 C23 P2 116.56(14)
C23 C24 C25 119.7(2)
C23 C24 H23 120.1
C25 C24 H23 120.1
C26 C25 C24 120.8(2)
C26 C25 H19 119.6
C24 C25 H19 119.6
C25 C26 C27 120.2(2)
C25 C26 H20 119.9
C27 C26 H20 119.9
C26 C27 C28 119.7(2)
C26 C27 H21 120.1
C28 C27 H21 120.1
C27 C28 C23 120.8(2)
C27 C28 H22 119.6
C23 C28 H22 119.6
C32 C29 N2 109.68(16)
C32 C29 P2 133.69(15)
N2 C29 P2 116.60(12)
C31 C30 N2 110.45(17)
C31 C30 H24 124.8
N2 C30 H24 124.8
C30 C31 C32 106.90(17)
C30 C31 H25 126.5
C32 C31 H25 126.5
C29 C32 C31 107.03(18)
C29 C32 H26 126.5
C31 C32 H26 126.5
C34 C33 C38 119.23(16)
C34 C33 P3 116.83(13)
C38 C33 P3 123.93(14)
C33 C34 C35 120.65(18)
C33 C34 H31 119.7
C35 C34 H31 119.7
C36 C35 C34 119.6(2)
C36 C35 H30 120.2
C34 C35 H30 120.2
C37 C36 C35 120.32(18)
C37 C36 H29 119.8
C35 C36 H29 119.8
C36 C37 C38 120.34(19)
C36 C37 H27 119.8
C38 C37 H27 119.8
C33 C38 C37 119.83(19)
C33 C38 H28 120.1
C37 C38 H28 120.1
C42 C39 N3 109.82(14)
C42 C39 P3 133.20(13)
N3 C39 P3 116.97(11)
N3 C40 C41 110.33(15)
N3 C40 H32 124.8
C41 C40 H32 124.8
C40 C41 C42 107.12(15)
C40 C41 H34 126.4
C42 C41 H34 126.4
C39 C42 C41 106.47(14)
C39 C42 H33 126.8
C41 C42 H33 126.8
C44 C43 C48 118.93(17)
C44 C43 P3 122.66(14)
C48 C43 P3 118.17(14)
C43 C44 C45 120.43(19)
C43 C44 H39 119.8
C45 C44 H39 119.8
C46 C45 C44 120.0(2)
C46 C45 H38 120.0
C44 C45 H38 120.0
C47 C46 C45 120.12(19)
C47 C46 H37 119.9
C45 C46 H37 119.9
C46 C47 C48 120.2(2)
C46 C47 H36 119.9
C48 C47 H36 119.9
C47 C48 C43 120.2(2)
C47 C48 H35 119.9
C43 C48 H35 119.9
C50 C49 C54 119.47(16)
C50 C49 P4 119.20(12)
C54 C49 P4 121.27(13)
C49 C50 C51 120.40(16)
C49 C50 H44 119.8
C51 C50 H44 119.8
C52 C51 C50 119.78(17)
C52 C51 H40 120.1
C50 C51 H40 120.1
C51 C52 C53 120.16(17)
C51 C52 H43 119.9
C53 C52 H43 119.9
C54 C53 C52 120.27(17)
C54 C53 H41 119.9
C52 C53 H41 119.9
C53 C54 C49 119.90(17)
C53 C54 H42 120.0
C49 C54 H42 120.0
C56 C55 C60 119.09(17)
C56 C55 P4 123.78(14)
C60 C55 P4 117.05(14)
C55 C56 C57 119.9(2)
C55 C56 H49 120.1
C57 C56 H49 120.1
C58 C57 C56 120.5(2)
C58 C57 H45 119.7
C56 C57 H45 119.7
C57 C58 C59 120.0(2)
C57 C58 H46 120.0
C59 C58 H46 120.0
C58 C59 C60 120.0(2)
C58 C59 H47 120.0
C60 C59 H47 120.0
C59 C60 C55 120.4(2)
C59 C60 H48 119.8
C55 C60 H48 119.8
C64 C61 N4 110.43(14)
C64 C61 P4 135.79(14)
N4 C61 P4 113.75(11)
N4 C62 C63 109.88(15)
N4 C62 H52 125.1
C63 C62 H52 125.1
C62 C63 C64 107.31(15)
C62 C63 H51 126.3
C64 C63 H51 126.3
C61 C64 C63 106.32(16)
C61 C64 H50 126.8
C63 C64 H50 126.8
C66 C65 C69 120.5(2)
C66 C65 H53 119.8
C69 C65 H53 119.8
C65 C66 C67 119.6(2)
C65 C66 H58 120.2
C67 C66 H58 120.2
C68 C67 C66 120.0(2)
C68 C67 H55 120.0
C66 C67 H55 120.0
C67 C68 C70 120.4(2)
C67 C68 H54 119.8
C70 C68 H54 119.8
C65 C69 C70 119.7(2)
C65 C69 H57 120.2
C70 C69 H57 120.2
C68 C70 C69 119.8(2)
C68 C70 H56 120.1
C69 C70 H56 120.1

loop_
_geom_bond_atom_site_label_1
_geom_bond_atom_site_label_2
_geom_bond_distance
Zr1 N2 2.1747(14)
Zr1 N3 2.1925(13)
Zr1 N4 2.2234(13)
Zr1 N1 2.2283(13)
Zr1 Ni1 2.3724(3)
Zr1 P1 2.8799(4)
Ni1 P4 2.1979(5)
Ni1 P3 2.2160(5)
Ni1 P2 2.2257(5)
P1 C13 1.7925(17)
P1 C1 1.8220(17)
P1 C7 1.8308(18)
P2 C29 1.7897(18)
P2 C23 1.8250(18)
P2 C17 1.8384(18)
P3 C39 1.7864(17)
P3 C43 1.8347(17)
P3 C33 1.8349(17)
P4 C61 1.7867(17)
P4 C49 1.8247(17)
P4 C55 1.8273(17)
N1 C14 1.366(2)
N1 C13 1.394(2)
N2 C30 1.377(2)
N2 C29 1.391(2)
N3 C40 1.371(2)
N3 C39 1.390(2)
N4 C62 1.374(2)
N4 C61 1.385(2)
C1 C2 1.391(3)
C1 C6 1.394(3)
C2 C3 1.388(3)
C2 H1 0.9500
C3 C4 1.377(3)
C3 H5 0.9500
C4 C5 1.387(3)
C4 H4 0.9500
C5 C6 1.391(3)
C5 H2 0.9500
C6 H3 0.9500
C7 C8 1.390(3)
C7 C12 1.392(3)
C8 C9 1.388(3)
C8 H10 0.9500
C9 C10 1.378(4)
C9 H9 0.9500
C10 C11 1.376(4)
C10 H8 0.9500
C11 C12 1.393(3)
C11 H7 0.9500
C12 H6 0.9500
C13 C16 1.381(2)
C14 C15 1.378(3)
C14 H11 0.9500
C15 C16 1.409(3)
C15 H12 0.9500
C16 H13 0.9500
C17 C18 1.388(3)
C17 C22 1.397(3)
C18 C19 1.395(3)
C18 H18 0.9500
C19 C20 1.382(3)
C19 H14 0.9500
C20 C21 1.383(3)
C20 H15 0.9500
C21 C22 1.390(3)
C21 H16 0.9500
C22 H17 0.9500
C23 C24 1.388(3)
C23 C28 1.391(3)
C24 C25 1.396(3)
C24 H23 0.9500
C25 C26 1.367(4)
C25 H19 0.9500
C26 C27 1.376(4)
C26 H20 0.9500
C27 C28 1.390(3)
C27 H21 0.9500
C28 H22 0.9500
C29 C32 1.378(3)
C30 C31 1.373(3)
C30 H24 0.9500
C31 C32 1.407(3)
C31 H25 0.9500
C32 H26 0.9500
C33 C34 1.389(3)
C33 C38 1.391(2)
C34 C35 1.391(3)
C34 H31 0.9500
C35 C36 1.384(3)
C35 H30 0.9500
C36 C37 1.372(3)
C36 H29 0.9500
C37 C38 1.398(3)
C37 H27 0.9500
C38 H28 0.9500
C39 C42 1.385(2)
C40 C41 1.378(2)
C40 H32 0.9500
C41 C42 1.410(2)
C41 H34 0.9500
C42 H33 0.9500
C43 C44 1.391(3)
C43 C48 1.397(3)
C44 C45 1.394(3)
C44 H39 0.9500
C45 C46 1.380(3)
C45 H38 0.9500
C46 C47 1.379(4)
C46 H37 0.9500
C47 C48 1.392(3)
C47 H36 0.9500
C48 H35 0.9500
C49 C50 1.388(2)
C49 C54 1.401(2)
C50 C51 1.390(2)
C50 H44 0.9500
C51 C52 1.383(3)
C51 H40 0.9500
C52 C53 1.389(3)
C52 H43 0.9500
C53 C54 1.381(3)
C53 H41 0.9500
C54 H42 0.9500
C55 C56 1.393(3)
C55 C60 1.394(3)
C56 C57 1.394(3)
C56 H49 0.9500
C57 C58 1.377(4)
C57 H45 0.9500
C58 C59 1.380(4)
C58 H46 0.9500
C59 C60 1.391(3)
C59 H47 0.9500
C60 H48 0.9500
C61 C64 1.379(2)
C62 C63 1.384(3)
C62 H52 0.9500
C63 C64 1.405(3)
C63 H51 0.9500
C64 H50 0.9500
C65 C66 1.377(4)
C65 C69 1.377(3)
C65 H53 0.9500
C66 C67 1.380(3)
C66 H58 0.9500
C67 C68 1.373(3)
C67 H55 0.9500
C68 C70 1.375(4)
C68 H54 0.9500
C69 C70 1.382(3)
C69 H57 0.9500
C70 H56 0.9500

loop_
_geom_torsion_atom_site_label_1
_geom_torsion_atom_site_label_2
_geom_torsion_atom_site_label_3
_geom_torsion_atom_site_label_4
_geom_torsion
N2 Zr1 Ni1 P4 134.29(4)
N3 Zr1 Ni1 P4 -128.37(4)
N4 Zr1 Ni1 P4 30.78(4)
N1 Zr1 Ni1 P4 -20.9(3)
P1 Zr1 Ni1 P4 -47.609(16)
N2 Zr1 Ni1 P3 -93.85(4)
N3 Zr1 Ni1 P3 3.48(4)
N4 Zr1 Ni1 P3 162.63(4)
N1 Zr1 Ni1 P3 111.0(2)
P1 Zr1 Ni1 P3 84.245(16)
N2 Zr1 Ni1 P2 24.17(4)
N3 Zr1 Ni1 P2 121.50(4)
N4 Zr1 Ni1 P2 -79.35(4)
N1 Zr1 Ni1 P2 -131.0(2)
P1 Zr1 Ni1 P2 -157.735(15)
N2 Zr1 P1 C13 -13.16(11)
N3 Zr1 P1 C13 -97.75(7)
N4 Zr1 P1 C13 85.86(7)
N1 Zr1 P1 C13 -4.37(7)
Ni1 Zr1 P1 C13 171.30(5)
N2 Zr1 P1 C1 89.81(11)
N3 Zr1 P1 C1 5.22(7)
N4 Zr1 P1 C1 -171.18(8)
N1 Zr1 P1 C1 98.59(8)
Ni1 Zr1 P1 C1 -85.74(7)
N2 Zr1 P1 C7 -112.77(12)
N3 Zr1 P1 C7 162.64(9)
N4 Zr1 P1 C7 -13.76(9)
N1 Zr1 P1 C7 -103.98(9)
Ni1 Zr1 P1 C7 71.68(8)
P4 Ni1 P2 C29 -113.83(6)
P3 Ni1 P2 C29 72.79(7)
Zr1 Ni1 P2 C29 -22.57(6)
P4 Ni1 P2 C23 126.58(6)
P3 Ni1 P2 C23 -46.80(6)
Zr1 Ni1 P2 C23 -142.16(6)
P4 Ni1 P2 C17 9.04(8)
P3 Ni1 P2 C17 -164.34(7)
Zr1 Ni1 P2 C17 100.30(7)
P4 Ni1 P3 C39 92.42(6)
P2 Ni1 P3 C39 -95.91(6)
Zr1 Ni1 P3 C39 -2.41(6)
P4 Ni1 P3 C43 -27.58(7)
P2 Ni1 P3 C43 144.10(6)
Zr1 Ni1 P3 C43 -122.41(6)
P4 Ni1 P3 C33 -147.12(7)
P2 Ni1 P3 C33 24.55(7)
Zr1 Ni1 P3 C33 118.05(7)
P3 Ni1 P4 C61 -134.31(6)
P2 Ni1 P4 C61 53.53(6)
Zr1 Ni1 P4 C61 -37.95(6)
P3 Ni1 P4 C49 -5.57(7)
P2 Ni1 P4 C49 -177.73(6)
Zr1 Ni1 P4 C49 90.79(7)
P3 Ni1 P4 C55 109.62(6)
P2 Ni1 P4 C55 -62.54(6)
Zr1 Ni1 P4 C55 -154.02(6)
N2 Zr1 N1 C14 -14.68(19)
N3 Zr1 N1 C14 -111.56(19)
N4 Zr1 N1 C14 88.54(19)
Ni1 Zr1 N1 C14 140.5(2)
P1 Zr1 N1 C14 169.1(2)
N2 Zr1 N1 C13 -177.93(11)
N3 Zr1 N1 C13 85.19(11)
N4 Zr1 N1 C13 -74.70(11)
Ni1 Zr1 N1 C13 -22.8(3)
P1 Zr1 N1 C13 5.81(9)
N3 Zr1 N2 C30 77.55(16)
N4 Zr1 N2 C30 -96.72(16)
N1 Zr1 N2 C30 -10.88(16)
Ni1 Zr1 N2 C30 172.67(15)
P1 Zr1 N2 C30 -3.2(2)
N3 Zr1 N2 C29 -124.44(13)
N4 Zr1 N2 C29 61.29(13)
N1 Zr1 N2 C29 147.14(13)
Ni1 Zr1 N2 C29 -29.32(12)
P1 Zr1 N2 C29 154.84(10)
N2 Zr1 N3 C40 -84.67(15)
N4 Zr1 N3 C40 79.8(2)
N1 Zr1 N3 C40 9.16(15)
Ni1 Zr1 N3 C40 -178.90(14)
P1 Zr1 N3 C40 70.02(14)
N2 Zr1 N3 C39 88.74(12)
N4 Zr1 N3 C39 -106.78(16)
N1 Zr1 N3 C39 -177.43(12)
Ni1 Zr1 N3 C39 -5.49(12)
P1 Zr1 N3 C39 -116.57(12)
N2 Zr1 N4 C62 64.68(16)
N3 Zr1 N4 C62 -99.5(2)
N1 Zr1 N4 C62 -28.30(16)
Ni1 Zr1 N4 C62 158.34(16)
P1 Zr1 N4 C62 -89.67(16)
N2 Zr1 N4 C61 -120.26(12)
N3 Zr1 N4 C61 75.58(19)
N1 Zr1 N4 C61 146.76(13)
Ni1 Zr1 N4 C61 -26.60(12)
P1 Zr1 N4 C61 85.39(12)
C13 P1 C1 C2 133.98(14)
C7 P1 C1 C2 -113.53(14)
Zr1 P1 C1 C2 49.61(16)
C13 P1 C1 C6 -44.80(17)
C7 P1 C1 C6 67.70(16)
Zr1 P1 C1 C6 -129.17(13)
C6 C1 C2 C3 0.8(3)
P1 C1 C2 C3 -177.99(14)
C1 C2 C3 C4 -0.3(3)
C2 C3 C4 C5 -0.5(3)
C3 C4 C5 C6 0.6(3)
C4 C5 C6 C1 0.0(3)
C2 C1 C6 C5 -0.7(3)
P1 C1 C6 C5 178.08(15)
C13 P1 C7 C8 -46.09(17)
C1 P1 C7 C8 -159.82(15)
Zr1 P1 C7 C8 40.00(18)
C13 P1 C7 C12 138.24(15)
C1 P1 C7 C12 24.51(16)
Zr1 P1 C7 C12 -135.67(13)
C12 C7 C8 C9 -0.8(3)
P1 C7 C8 C9 -176.54(15)
C7 C8 C9 C10 -0.2(3)
C8 C9 C10 C11 1.0(3)
C9 C10 C11 C12 -0.8(3)
C8 C7 C12 C11 1.0(3)
P1 C7 C12 C11 176.73(15)
C10 C11 C12 C7 -0.3(3)
C14 N1 C13 C16 -0.31(19)
Zr1 N1 C13 C16 169.16(12)
C14 N1 C13 P1 -178.30(11)
Zr1 N1 C13 P1 -8.83(14)
C1 P1 C13 C16 71.0(2)
C7 P1 C13 C16 -39.6(2)
Zr1 P1 C13 C16 -170.6(2)
C1 P1 C13 N1 -111.78(12)
C7 P1 C13 N1 137.60(12)
Zr1 P1 C13 N1 6.60(10)
C13 N1 C14 C15 0.1(2)
Zr1 N1 C14 C15 -163.56(15)
N1 C14 C15 C16 0.2(2)
N1 C13 C16 C15 0.4(2)
P1 C13 C16 C15 177.64(16)
C14 C15 C16 C13 -0.3(2)
C29 P2 C17 C18 -131.72(16)
C23 P2 C17 C18 -17.61(17)
Ni1 P2 C17 C18 102.03(15)
C29 P2 C17 C22 49.88(15)
C23 P2 C17 C22 164.00(14)
Ni1 P2 C17 C22 -76.37(15)
C22 C17 C18 C19 -0.5(3)
P2 C17 C18 C19 -178.92(16)
C17 C18 C19 C20 0.5(3)
C18 C19 C20 C21 -0.2(3)
C19 C20 C21 C22 0.0(3)
C20 C21 C22 C17 -0.1(3)
C18 C17 C22 C21 0.3(3)
P2 C17 C22 C21 178.77(14)
C29 P2 C23 C24 21.54(19)
C17 P2 C23 C24 -87.65(17)
Ni1 P2 C23 C24 141.77(16)
C29 P2 C23 C28 -158.26(14)
C17 P2 C23 C28 92.54(15)
Ni1 P2 C23 C28 -38.03(15)
C28 C23 C24 C25 0.6(3)
P2 C23 C24 C25 -179.23(17)
C23 C24 C25 C26 -0.1(4)
C24 C25 C26 C27 -0.7(4)
C25 C26 C27 C28 1.0(3)
C26 C27 C28 C23 -0.6(3)
C24 C23 C28 C27 -0.2(3)
P2 C23 C28 C27 179.61(16)
C30 N2 C29 C32 1.4(2)
Zr1 N2 C29 C32 -161.98(14)
C30 N2 C29 P2 179.67(12)
Zr1 N2 C29 P2 16.29(18)
C23 P2 C29 C32 -57.3(2)
C17 P2 C29 C32 51.3(2)
Ni1 P2 C29 C32 -174.99(19)
C23 P2 C29 N2 124.97(13)
C17 P2 C29 N2 -126.49(14)
Ni1 P2 C29 N2 7.27(15)
C29 N2 C30 C31 -0.9(2)
Zr1 N2 C30 C31 159.12(14)
N2 C30 C31 C32 0.1(2)
N2 C29 C32 C31 -1.4(2)
P2 C29 C32 C31 -179.23(16)
C30 C31 C32 C29 0.8(2)
C39 P3 C33 C34 62.63(15)
C43 P3 C33 C34 174.24(14)
Ni1 P3 C33 C34 -62.40(15)
C39 P3 C33 C38 -116.11(16)
C43 P3 C33 C38 -4.50(17)
Ni1 P3 C33 C38 118.86(14)
C38 C33 C34 C35 0.9(3)
P3 C33 C34 C35 -177.90(15)
C33 C34 C35 C36 -0.9(3)
C34 C35 C36 C37 0.3(3)
C35 C36 C37 C38 0.3(3)
C34 C33 C38 C37 -0.3(3)
P3 C33 C38 C37 178.40(15)
C36 C37 C38 C33 -0.3(3)
C40 N3 C39 C42 0.39(18)
Zr1 N3 C39 C42 -174.50(10)
C40 N3 C39 P3 179.41(11)
Zr1 N3 C39 P3 4.51(16)
C43 P3 C39 C42 -60.04(18)
C33 P3 C39 C42 48.66(18)
Ni1 P3 C39 C42 177.85(15)
C43 P3 C39 N3 121.23(12)
C33 P3 C39 N3 -130.07(12)
Ni1 P3 C39 N3 -0.87(13)
C39 N3 C40 C41 -0.05(18)
Zr1 N3 C40 C41 174.11(11)
N3 C40 C41 C42 -0.30(19)
N3 C39 C42 C41 -0.58(18)
P3 C39 C42 C41 -179.37(13)
C40 C41 C42 C39 0.53(19)
C39 P3 C43 C44 5.28(16)
C33 P3 C43 C44 -103.27(15)
Ni1 P3 C43 C44 128.25(13)
C39 P3 C43 C48 -169.08(13)
C33 P3 C43 C48 82.37(15)
Ni1 P3 C43 C48 -46.10(15)
C48 C43 C44 C45 0.8(3)
P3 C43 C44 C45 -173.56(14)
C43 C44 C45 C46 0.3(3)
C44 C45 C46 C47 -0.9(3)
C45 C46 C47 C48 0.4(3)
C46 C47 C48 C43 0.7(3)
C44 C43 C48 C47 -1.3(3)
P3 C43 C48 C47 173.28(14)
C61 P4 C49 C50 132.53(14)
C55 P4 C49 C50 -113.57(14)
Ni1 P4 C49 C50 3.39(16)
C61 P4 C49 C54 -50.25(16)
C55 P4 C49 C54 63.64(15)
Ni1 P4 C49 C54 -179.40(11)
C54 C49 C50 C51 -1.0(3)
P4 C49 C50 C51 176.23(14)
C49 C50 C51 C52 0.7(3)
C50 C51 C52 C53 0.8(3)
C51 C52 C53 C54 -1.9(3)
C52 C53 C54 C49 1.5(3)
C50 C49 C54 C53 0.0(3)
P4 C49 C54 C53 -177.26(14)
C61 P4 C55 C56 -13.85(18)
C49 P4 C55 C56 -127.01(16)
Ni1 P4 C55 C56 102.21(15)
C61 P4 C55 C60 169.39(14)
C49 P4 C55 C60 56.24(16)
Ni1 P4 C55 C60 -74.55(15)
C60 C55 C56 C57 -0.9(3)
P4 C55 C56 C57 -177.56(16)
C55 C56 C57 C58 1.5(3)
C56 C57 C58 C59 -0.8(4)
C57 C58 C59 C60 -0.5(4)
C58 C59 C60 C55 1.1(3)
C56 C55 C60 C59 -0.4(3)
P4 C55 C60 C59 176.53(17)
C62 N4 C61 C64 0.12(19)
Zr1 N4 C61 C64 -176.12(12)
C62 N4 C61 P4 178.58(12)
Zr1 N4 C61 P4 2.34(16)
C49 P4 C61 C64 67.0(2)
C55 P4 C61 C64 -41.7(2)
Ni1 P4 C61 C64 -155.25(18)
C49 P4 C61 N4 -110.93(13)
C55 P4 C61 N4 140.38(12)
Ni1 P4 C61 N4 26.83(13)
C61 N4 C62 C63 0.7(2)
Zr1 N4 C62 C63 176.25(13)
N4 C62 C63 C64 -1.2(2)
N4 C61 C64 C63 -0.8(2)
P4 C61 C64 C63 -178.81(15)
C62 C63 C64 C61 1.2(2)
C69 C65 C66 C67 -0.8(4)
C65 C66 C67 C68 -0.2(4)
C66 C67 C68 C70 1.0(4)
C66 C65 C69 C70 1.0(3)
C67 C68 C70 C69 -0.7(4)
C65 C69 C70 C68 -0.3(3)
